data_7246325
loop_
_publ_author_name
'Sendh, Jagajiban'
'Baruah, Jubaraj B.'

_publ_section_title
;
 Polymorphs, ionic cocrystal and inclusion complex of
 N-amino-1,8-naphthalimide
;
_journal_issue 13
_journal_name_full CrystEngComm
_journal_page_first 1928
_journal_page_last 1940
_journal_paper_doi 10.1039/D2CE01673G
_journal_volume 25
_journal_year 2023
_chemical_formula_sum 'C24 H19 N5 O8'
_chemical_formula_weight 505.44
_space_group_crystal_system monoclinic
_space_group_IT_number 4
_space_group_name_Hall 'P 2yb'
_space_group_name_H-M_alt 'P 1 21 1'
_atom_sites_solution_hydrogens mixed
_audit_creation_method SHELXL-2018/3
_audit_update_record
;
2022-04-26 deposited with the CCDC.	2023-02-23 downloaded from the CCDC.
;
_cell_angle_alpha 90
_cell_angle_beta 98.590(9)
_cell_angle_gamma 90
_cell_formula_units_Z 2
_cell_length_a 7.4117(8)
_cell_length_b 14.0189(13)
_cell_length_c 10.6336(10)
_cell_measurement_reflns_used 1556
_cell_measurement_temperature 293(2)
_cell_measurement_theta_max 27.1630
_cell_measurement_theta_min 2.7970
_cell_volume 1092.48(19)
_computing_cell_refinement 'CrysAlisPro 1.171.40.23a (Rigaku OD, 2018)'
_computing_data_collection 'CrysAlisPro 1.171.40.23a (Rigaku OD, 2018)'
_computing_data_reduction 'CrysAlisPro 1.171.40.23a (Rigaku OD, 2018)'
_computing_structure_refinement 'SHELXL-2018/3 (Sheldrick, 2018)'
_computing_structure_solution 'SHELXT 2018/2 (Sheldrick, 2018)'
_diffrn_ambient_temperature 293(2)
_diffrn_detector_area_resol_mean 16.2760
_diffrn_measured_fraction_theta_full 1.000
_diffrn_measured_fraction_theta_max 0.869
_diffrn_measurement_device_type 'SuperNova, Single source at offset/far, Eos'
_diffrn_measurement_method '\w scans'
_diffrn_radiation_type MoK\a
_diffrn_radiation_wavelength 0.71073
_diffrn_reflns_av_R_equivalents 0.0360
_diffrn_reflns_av_unetI/netI 0.0454
_diffrn_reflns_Laue_measured_fraction_full 1.000
_diffrn_reflns_Laue_measured_fraction_max 0.869
_diffrn_reflns_limit_h_max 5
_diffrn_reflns_limit_h_min -9
_diffrn_reflns_limit_k_max 19
_diffrn_reflns_limit_k_min -11
_diffrn_reflns_limit_l_max 14
_diffrn_reflns_limit_l_min -11
_diffrn_reflns_number 4310
_diffrn_reflns_point_group_measured_fraction_full 0.690
_diffrn_reflns_point_group_measured_fraction_max 0.580
_diffrn_reflns_theta_full 25.242
_diffrn_reflns_theta_max 28.951
_diffrn_reflns_theta_min 2.421
_diffrn_source 'micro-focus sealed X-ray tube'
_exptl_absorpt_coefficient_mu 0.118
_exptl_absorpt_correction_T_max 1.00000
_exptl_absorpt_correction_T_min 0.5514
_exptl_absorpt_process_details
;
CrysAlisPro 1.171.40.23a (Rigaku Oxford Diffraction, 2018)
Empirical absorption correction using spherical harmonics,
 implemented in SCALE3 ABSPACK scaling algorithm.
;
_exptl_crystal_colour yellow
_exptl_crystal_density_diffrn 1.537
_exptl_crystal_description block
_exptl_crystal_F_000 524
_exptl_crystal_size_max 0.38
_exptl_crystal_size_mid 0.29
_exptl_crystal_size_min 0.18
_refine_diff_density_max 0.205
_refine_diff_density_min -0.210
_refine_diff_density_rms 0.054
_refine_ls_abs_structure_details
;
 Flack x determined using 598 quotients [(I+)-(I-)]/[(I+)+(I-)]
 (Parsons, Flack and Wagner, Acta Cryst. B69 (2013) 249-259).
;
_refine_ls_abs_structure_Flack -0.4(10)
_refine_ls_extinction_method none
_refine_ls_goodness_of_fit_ref 1.086
_refine_ls_hydrogen_treatment mixed
_refine_ls_matrix_type full
_refine_ls_number_parameters 343
_refine_ls_number_reflns 3344
_refine_ls_number_restraints 1
_refine_ls_restrained_S_all 1.085
_refine_ls_R_factor_all 0.0530
_refine_ls_R_factor_gt 0.0429
_refine_ls_shift/su_max 0.000
_refine_ls_shift/su_mean 0.000
_refine_ls_structure_factor_coef Fsqd
_refine_ls_weighting_details 'w=1/[\s^2^(Fo^2^)+(0.0516P)^2^+0.0425P] where P=(Fo^2^+2Fc^2^)/3'
_refine_ls_weighting_scheme calc
_refine_ls_wR_factor_gt 0.1045
_refine_ls_wR_factor_ref 0.1142
_reflns_Friedel_coverage 0.284
_reflns_Friedel_fraction_full 0.352
_reflns_Friedel_fraction_max 0.267
_reflns_number_gt 2789
_reflns_number_total 3344
_reflns_threshold_expression 'I > 2\s(I)'
_cod_data_source_file d2ce01673g2.cif
_cod_data_source_block NO3polymorph2
_cod_depositor_comments 'Adding full bibliography for 7246323--7246328.cif.'
_cod_original_sg_symbol_H-M 'P 21'
_cod_database_code 7246325
_shelx_shelxl_version_number 2018/3
_shelx_space_group_comment
;
The symmetry employed for this shelxl refinement is uniquely defined
by the following loop, which should always be used as a source of
symmetry information in preference to the above space-group names.
They are only intended as comments.
;

loop_
_space_group_symop_operation_xyz
'x, y, z'
'-x, y+1/2, -z'

loop_
_atom_site_label
_atom_site_type_symbol
_atom_site_fract_x
_atom_site_fract_y
_atom_site_fract_z
_atom_site_U_iso_or_equiv
_atom_site_adp_type
_atom_site_occupancy
_atom_site_site_symmetry_order
_atom_site_calc_flag
_atom_site_refinement_flags_posn
_atom_site_refinement_flags_adp
_atom_site_refinement_flags_occupancy
_atom_site_disorder_assembly
_atom_site_disorder_group
O1 O 0.3844(4) 0.32960(19) 0.9583(2) 0.0539(7) Uani 1 1 d . . . . .
O7 O 0.0174(4) 0.7122(2) 0.4151(2) 0.0546(7) Uani 1 1 d . . . . .
O6 O 0.2315(4) 0.4266(2) 0.5678(2) 0.0529(7) Uani 1 1 d . . . . .
O2 O 0.2471(4) 0.6425(2) 0.9199(2) 0.0543(7) Uani 1 1 d . . . . .
O8 O -0.0376(4) 0.3574(2) 0.7680(2) 0.0574(8) Uani 1 1 d G . . . .
H8A H -0.020206 0.320879 0.707107 0.086 Uiso 1 1 d G U . . .
H8B H -0.121919 0.396946 0.741974 0.086 Uiso 1 1 d G U . . .
N4 N 0.1136(4) 0.5678(2) 0.4894(2) 0.0364(7) Uani 1 1 d . . . . .
N3 N 0.6619(4) 0.5436(3) 0.7205(3) 0.0500(8) Uani 1 1 d . . . . .
O4 O 0.6161(4) 0.4594(3) 0.7435(3) 0.0646(8) Uani 1 1 d . . . . .
N1 N 0.3215(4) 0.4868(2) 0.9471(2) 0.0386(7) Uani 1 1 d . . . . .
N2 N 0.2618(5) 0.4721(2) 0.8152(2) 0.0475(8) Uani 1 1 d . . . . .
H2A H 0.168960 0.433842 0.803885 0.057 Uiso 1 1 d R U . . .
H2B H 0.229138 0.526322 0.779955 0.057 Uiso 1 1 d R U . . .
N5 N 0.1687(4) 0.6083(2) 0.6118(2) 0.0474(8) Uani 1 1 d . . . . .
H5A H 0.279249 0.629820 0.617350 0.057 Uiso 1 1 d R U . . .
H5B H 0.096958 0.655185 0.624212 0.057 Uiso 1 1 d R U . . .
C24 C 0.0052(4) 0.4847(3) 0.2524(3) 0.0322(7) Uani 1 1 d . . . . .
O3 O 0.5617(4) 0.6104(3) 0.7327(4) 0.0851(12) Uani 1 1 d . . . . .
O5 O 0.8129(4) 0.5546(3) 0.6864(3) 0.0816(10) Uani 1 1 d . . . . .
C10 C 0.4622(4) 0.4207(3) 1.1480(3) 0.0343(7) Uani 1 1 d . . . . .
C12 C 0.4596(4) 0.5133(3) 1.1997(3) 0.0318(7) Uani 1 1 d . . . . .
C14 C 0.0926(4) 0.4275(3) 0.3526(3) 0.0330(7) Uani 1 1 d . . . . .
C13 C 0.1521(4) 0.4704(3) 0.4790(3) 0.0372(8) Uani 1 1 d . . . . .
C1 C 0.3124(5) 0.5809(3) 0.9914(3) 0.0371(8) Uani 1 1 d . . . . .
C18 C -0.0506(4) 0.4418(3) 0.1322(3) 0.0378(8) Uani 1 1 d . . . . .
C15 C 0.1220(5) 0.3325(3) 0.3352(3) 0.0400(8) Uani 1 1 d . . . . .
H15 H 0.179391 0.295950 0.402517 0.048 Uiso 1 1 calc R U . . .
C23 C 0.0332(5) 0.6278(3) 0.3922(3) 0.0375(8) Uani 1 1 d . . . . .
C22 C -0.0282(5) 0.5827(3) 0.2685(3) 0.0345(8) Uani 1 1 d . . . . .
C16 C 0.0662(5) 0.2895(3) 0.2159(3) 0.0459(9) Uani 1 1 d . . . . .
H16 H 0.086887 0.224821 0.204651 0.055 Uiso 1 1 calc R U . . .
C7 C 0.6077(5) 0.4489(3) 1.4012(3) 0.0480(10) Uani 1 1 d . . . . .
H7 H 0.657344 0.457171 1.486066 0.058 Uiso 1 1 calc R U . . .
C11 C 0.3892(5) 0.4047(3) 1.0134(3) 0.0383(8) Uani 1 1 d . . . . .
C2 C 0.3871(4) 0.5926(3) 1.1269(3) 0.0351(7) Uani 1 1 d . . . . .
C5 C 0.5344(5) 0.6215(3) 1.3793(3) 0.0483(10) Uani 1 1 d . . . . .
H5 H 0.583307 0.632000 1.463909 0.058 Uiso 1 1 calc R U . . .
C8 C 0.6071(5) 0.3602(3) 1.3484(3) 0.0498(10) Uani 1 1 d . . . . .
H8 H 0.654597 0.308846 1.397909 0.060 Uiso 1 1 calc R U . . .
C9 C 0.5351(5) 0.3457(3) 1.2196(3) 0.0443(9) Uani 1 1 d . . . . .
H9 H 0.537344 0.285305 1.183674 0.053 Uiso 1 1 calc R U . . .
C21 C -0.1170(5) 0.6363(3) 0.1696(3) 0.0438(8) Uani 1 1 d . . . . .
H21 H -0.140984 0.700473 0.181735 0.053 Uiso 1 1 calc R U . . .
C6 C 0.5348(4) 0.5279(3) 1.3297(3) 0.0389(8) Uani 1 1 d . . . . .
C19 C -0.1402(5) 0.4987(3) 0.0324(3) 0.0478(10) Uani 1 1 d . . . . .
H19 H -0.178686 0.471240 -0.046698 0.057 Uiso 1 1 calc R U . . .
C3 C 0.3894(5) 0.6822(3) 1.1800(3) 0.0442(8) Uani 1 1 d . . . . .
H3 H 0.340463 0.733515 1.131012 0.053 Uiso 1 1 calc R U . . .
C17 C -0.0182(5) 0.3427(3) 0.1172(3) 0.0461(9) Uani 1 1 d . . . . .
H17 H -0.055249 0.313924 0.038853 0.055 Uiso 1 1 calc R U . . .
C4 C 0.4648(5) 0.6964(3) 1.3071(4) 0.0515(10) Uani 1 1 d . . . . .
H4 H 0.467243 0.757284 1.342228 0.062 Uiso 1 1 calc R U . . .
C20 C -0.1713(5) 0.5936(3) 0.0502(3) 0.0497(10) Uani 1 1 d . . . . .
H20 H -0.228688 0.630138 -0.017056 0.060 Uiso 1 1 calc R U . . .
H2C H 0.367(8) 0.445(4) 0.772(5) 0.106(19) Uiso 1 1 d . . . . .

loop_
_atom_site_aniso_label
_atom_site_aniso_U_11
_atom_site_aniso_U_22
_atom_site_aniso_U_33
_atom_site_aniso_U_23
_atom_site_aniso_U_13
_atom_site_aniso_U_12
O1 0.0824(19) 0.0365(15) 0.0400(13) -0.0033(12) 0.0006(13) 0.0048(16)
O7 0.0802(19) 0.0353(15) 0.0478(14) -0.0004(12) 0.0080(13) 0.0046(15)
O6 0.0784(18) 0.0472(17) 0.0288(10) 0.0035(12) -0.0059(11) 0.0106(16)
O2 0.0756(18) 0.0416(16) 0.0425(13) 0.0104(12) -0.0018(12) 0.0147(15)
O8 0.0701(19) 0.0474(18) 0.0521(15) -0.0085(13) 0.0006(13) 0.0048(16)
N4 0.0464(15) 0.0365(17) 0.0250(11) -0.0017(11) 0.0014(10) -0.0038(14)
N3 0.0495(17) 0.058(2) 0.0381(15) -0.0096(16) -0.0071(13) 0.001(2)
O4 0.0624(18) 0.065(2) 0.0623(17) 0.0053(16) -0.0031(14) -0.0081(19)
N1 0.0543(17) 0.0349(17) 0.0250(11) 0.0020(12) 0.0003(11) 0.0004(15)
N2 0.0674(19) 0.048(2) 0.0247(12) 0.0043(13) -0.0019(12) -0.0026(18)
N5 0.0615(18) 0.045(2) 0.0330(13) -0.0126(14) -0.0022(13) -0.0010(17)
C24 0.0305(15) 0.0379(19) 0.0280(13) 0.0014(13) 0.0035(11) -0.0054(15)
O3 0.0609(19) 0.070(3) 0.120(3) -0.028(2) -0.0028(19) 0.015(2)
O5 0.0580(17) 0.089(3) 0.102(2) -0.009(2) 0.0248(17) -0.008(2)
C10 0.0367(16) 0.036(2) 0.0304(13) 0.0021(14) 0.0044(12) -0.0019(16)
C12 0.0282(14) 0.0372(19) 0.0303(14) 0.0016(14) 0.0059(11) -0.0011(15)
C14 0.0357(16) 0.035(2) 0.0280(13) 0.0017(13) 0.0042(12) -0.0041(16)
C13 0.0406(17) 0.040(2) 0.0309(14) 0.0000(14) 0.0045(13) -0.0017(17)
C1 0.0391(17) 0.035(2) 0.0376(15) 0.0001(15) 0.0062(13) -0.0005(16)
C18 0.0360(16) 0.047(2) 0.0302(14) -0.0003(15) 0.0029(12) -0.0075(18)
C15 0.0441(18) 0.0375(19) 0.0384(16) 0.0008(15) 0.0064(14) 0.0006(18)
C23 0.0417(17) 0.036(2) 0.0352(15) 0.0013(15) 0.0074(13) -0.0006(17)
C22 0.0360(16) 0.036(2) 0.0309(14) 0.0053(13) 0.0044(12) -0.0044(16)
C16 0.055(2) 0.037(2) 0.0457(18) -0.0061(17) 0.0065(16) -0.005(2)
C7 0.051(2) 0.061(3) 0.0291(14) 0.0047(17) -0.0010(14) -0.001(2)
C11 0.0461(18) 0.0358(19) 0.0334(14) -0.0008(15) 0.0073(13) -0.0014(18)
C2 0.0351(15) 0.038(2) 0.0331(14) 0.0013(14) 0.0081(12) 0.0003(16)
C5 0.052(2) 0.058(3) 0.0346(16) -0.0100(18) 0.0071(14) -0.006(2)
C8 0.055(2) 0.055(3) 0.0373(17) 0.0155(18) -0.0011(15) 0.007(2)
C9 0.052(2) 0.041(2) 0.0404(17) 0.0050(15) 0.0069(15) 0.0027(19)
C21 0.0443(18) 0.043(2) 0.0422(17) 0.0120(17) -0.0001(14) -0.0016(19)
C6 0.0385(17) 0.046(2) 0.0332(15) 0.0007(16) 0.0075(13) -0.0009(18)
C19 0.0481(19) 0.066(3) 0.0273(14) 0.0022(18) -0.0014(14) -0.008(2)
C3 0.053(2) 0.034(2) 0.0469(17) -0.0007(17) 0.0097(16) 0.0024(19)
C17 0.051(2) 0.050(2) 0.0364(16) -0.0102(17) 0.0053(15) -0.006(2)
C4 0.063(2) 0.043(2) 0.0498(19) -0.0140(18) 0.0123(17) 0.001(2)
C20 0.050(2) 0.059(3) 0.0363(16) 0.0164(18) -0.0056(15) -0.004(2)

loop_
_atom_type_symbol
_atom_type_description
_atom_type_scat_dispersion_real
_atom_type_scat_dispersion_imag
_atom_type_scat_source
C C 0.0033 0.0016 'International Tables Vol C Tables 4.2.6.8 and 6.1.1.4'
H H 0.0000 0.0000 'International Tables Vol C Tables 4.2.6.8 and 6.1.1.4'
N N 0.0061 0.0033 'International Tables Vol C Tables 4.2.6.8 and 6.1.1.4'
O O 0.0106 0.0060 'International Tables Vol C Tables 4.2.6.8 and 6.1.1.4'

loop_
_geom_angle_atom_site_label_1
_geom_angle_atom_site_label_2
_geom_angle_atom_site_label_3
_geom_angle
_geom_angle_site_symmetry_1
_geom_angle_site_symmetry_3
_geom_angle_publ_flag
H8A O8 H8B 109.4 . . ?
C23 N4 C13 126.7(3) . . ?
C23 N4 N5 118.0(3) . . ?
C13 N4 N5 115.3(3) . . ?
O3 N3 O5 122.1(4) . . ?
O3 N3 O4 120.9(4) . . ?
O5 N3 O4 117.0(4) . . ?
C11 N1 C1 129.3(3) . . ?
C11 N1 N2 114.3(3) . . ?
C1 N1 N2 116.3(3) . . ?
N1 N2 H2A 110.5 . . ?
N1 N2 H2B 109.0 . . ?
H2A N2 H2B 108.6 . . ?
N1 N2 H2C 110(3) . . ?
H2A N2 H2C 110.3 . . ?
H2B N2 H2C 107.9 . . ?
N4 N5 H5A 109.9 . . ?
N4 N5 H5B 110.1 . . ?
H5A N5 H5B 108.7 . . ?
C22 C24 C14 122.0(3) . . ?
C22 C24 C18 119.3(3) . . ?
C14 C24 C18 118.6(3) . . ?
C9 C10 C12 121.3(3) . . ?
C9 C10 C11 119.0(3) . . ?
C12 C10 C11 119.7(3) . . ?
C10 C12 C2 122.4(3) . . ?
C10 C12 C6 118.9(3) . . ?
C2 C12 C6 118.6(3) . . ?
C15 C14 C24 121.0(3) . . ?
C15 C14 C13 119.2(3) . . ?
C24 C14 C13 119.8(3) . . ?
O6 C13 N4 121.1(3) . . ?
O6 C13 C14 123.4(3) . . ?
N4 C13 C14 115.5(3) . . ?
O2 C1 N1 119.8(3) . . ?
O2 C1 C2 126.5(3) . . ?
N1 C1 C2 113.7(3) . . ?
C19 C18 C24 118.7(3) . . ?
C19 C18 C17 122.4(3) . . ?
C24 C18 C17 119.0(3) . . ?
C14 C15 C16 120.5(3) . . ?
C14 C15 H15 119.8 . . ?
C16 C15 H15 119.8 . . ?
O7 C23 N4 118.8(3) . . ?
O7 C23 C22 124.8(3) . . ?
N4 C23 C22 116.4(3) . . ?
C21 C22 C24 120.7(3) . . ?
C21 C22 C23 119.8(3) . . ?
C24 C22 C23 119.4(3) . . ?
C17 C16 C15 119.9(4) . . ?
C17 C16 H16 120.1 . . ?
C15 C16 H16 120.1 . . ?
C8 C7 C6 121.2(3) . . ?
C8 C7 H7 119.4 . . ?
C6 C7 H7 119.4 . . ?
O1 C11 N1 119.5(3) . . ?
O1 C11 C10 125.9(3) . . ?
N1 C11 C10 114.6(3) . . ?
C3 C2 C12 120.8(3) . . ?
C3 C2 C1 118.8(3) . . ?
C12 C2 C1 120.3(3) . . ?
C4 C5 C6 121.9(3) . . ?
C4 C5 H5 119.0 . . ?
C6 C5 H5 119.0 . . ?
C7 C8 C9 120.6(4) . . ?
C7 C8 H8 119.7 . . ?
C9 C8 H8 119.7 . . ?
C10 C9 C8 119.6(4) . . ?
C10 C9 H9 120.2 . . ?
C8 C9 H9 120.2 . . ?
C22 C21 C20 119.8(4) . . ?
C22 C21 H21 120.1 . . ?
C20 C21 H21 120.1 . . ?
C7 C6 C5 123.5(3) . . ?
C7 C6 C12 118.3(3) . . ?
C5 C6 C12 118.2(3) . . ?
C20 C19 C18 121.0(3) . . ?
C20 C19 H19 119.5 . . ?
C18 C19 H19 119.5 . . ?
C2 C3 C4 120.4(4) . . ?
C2 C3 H3 119.8 . . ?
C4 C3 H3 119.8 . . ?
C16 C17 C18 121.0(3) . . ?
C16 C17 H17 119.5 . . ?
C18 C17 H17 119.5 . . ?
C5 C4 C3 120.0(4) . . ?
C5 C4 H4 120.0 . . ?
C3 C4 H4 120.0 . . ?
C19 C20 C21 120.5(4) . . ?
C19 C20 H20 119.7 . . ?
C21 C20 H20 119.7 . . ?

loop_
_geom_bond_atom_site_label_1
_geom_bond_atom_site_label_2
_geom_bond_distance
_geom_bond_site_symmetry_2
_geom_bond_publ_flag
O1 C11 1.203(4) . ?
O7 C23 1.216(4) . ?
O6 C13 1.203(4) . ?
O2 C1 1.204(4) . ?
O8 H8A 0.8503 . ?
O8 H8B 0.8499 . ?
N4 C23 1.396(4) . ?
N4 C13 1.403(5) . ?
N4 N5 1.423(3) . ?
N3 O3 1.215(5) . ?
N3 O5 1.236(4) . ?
N3 O4 1.263(5) . ?
N1 C11 1.403(4) . ?
N1 C1 1.405(5) . ?
N1 N2 1.421(3) . ?
N2 H2A 0.8667 . ?
N2 H2B 0.8656 . ?
N2 H2C 1.04(6) . ?
N5 H5A 0.8673 . ?
N5 H5B 0.8677 . ?
C24 C22 1.411(5) . ?
C24 C14 1.411(4) . ?
C24 C18 1.416(4) . ?
C10 C9 1.361(5) . ?
C10 C12 1.411(5) . ?
C10 C11 1.470(4) . ?
C12 C2 1.414(5) . ?
C12 C6 1.426(4) . ?
C14 C15 1.367(5) . ?
C14 C13 1.479(4) . ?
C1 C2 1.473(4) . ?
C18 C19 1.412(5) . ?
C18 C17 1.422(6) . ?
C15 C16 1.409(5) . ?
C15 H15 0.9300 . ?
C23 C22 1.470(4) . ?
C22 C21 1.377(5) . ?
C16 C17 1.362(5) . ?
C16 H16 0.9300 . ?
C7 C8 1.363(6) . ?
C7 C6 1.406(5) . ?
C7 H7 0.9300 . ?
C2 C3 1.376(5) . ?
C5 C4 1.356(6) . ?
C5 C6 1.414(6) . ?
C5 H5 0.9300 . ?
C8 C9 1.409(5) . ?
C8 H8 0.9300 . ?
C9 H9 0.9300 . ?
C21 C20 1.407(5) . ?
C21 H21 0.9300 . ?
C19 C20 1.368(6) . ?
C19 H19 0.9300 . ?
C3 C4 1.398(5) . ?
C3 H3 0.9300 . ?
C17 H17 0.9300 . ?
C4 H4 0.9300 . ?
C20 H20 0.9300 . ?

loop_
_geom_torsion_atom_site_label_1
_geom_torsion_atom_site_label_2
_geom_torsion_atom_site_label_3
_geom_torsion_atom_site_label_4
_geom_torsion
_geom_torsion_site_symmetry_1
_geom_torsion_site_symmetry_2
_geom_torsion_site_symmetry_3
_geom_torsion_site_symmetry_4
_geom_torsion_publ_flag
C9 C10 C12 C2 179.1(3) . . . . ?
C11 C10 C12 C2 0.6(4) . . . . ?
C9 C10 C12 C6 -0.1(5) . . . . ?
C11 C10 C12 C6 -178.6(3) . . . . ?
C22 C24 C14 C15 179.4(3) . . . . ?
C18 C24 C14 C15 -0.5(5) . . . . ?
C22 C24 C14 C13 -0.1(4) . . . . ?
C18 C24 C14 C13 -179.9(3) . . . . ?
C23 N4 C13 O6 175.7(3) . . . . ?
N5 N4 C13 O6 -2.3(5) . . . . ?
C23 N4 C13 C14 -3.0(5) . . . . ?
N5 N4 C13 C14 179.0(3) . . . . ?
C15 C14 C13 O6 2.5(5) . . . . ?
C24 C14 C13 O6 -178.0(3) . . . . ?
C15 C14 C13 N4 -178.8(3) . . . . ?
C24 C14 C13 N4 0.7(4) . . . . ?
C11 N1 C1 O2 -179.2(3) . . . . ?
N2 N1 C1 O2 4.0(5) . . . . ?
C11 N1 C1 C2 0.5(5) . . . . ?
N2 N1 C1 C2 -176.2(3) . . . . ?
C22 C24 C18 C19 -0.7(5) . . . . ?
C14 C24 C18 C19 179.1(3) . . . . ?
C22 C24 C18 C17 -179.3(3) . . . . ?
C14 C24 C18 C17 0.6(5) . . . . ?
C24 C14 C15 C16 0.3(5) . . . . ?
C13 C14 C15 C16 179.7(3) . . . . ?
C13 N4 C23 O7 -176.2(3) . . . . ?
N5 N4 C23 O7 1.7(5) . . . . ?
C13 N4 C23 C22 4.3(5) . . . . ?
N5 N4 C23 C22 -177.7(3) . . . . ?
C14 C24 C22 C21 -178.7(3) . . . . ?
C18 C24 C22 C21 1.1(5) . . . . ?
C14 C24 C22 C23 1.5(4) . . . . ?
C18 C24 C22 C23 -178.6(3) . . . . ?
O7 C23 C22 C21 -2.6(5) . . . . ?
N4 C23 C22 C21 176.8(3) . . . . ?
O7 C23 C22 C24 177.2(4) . . . . ?
N4 C23 C22 C24 -3.4(4) . . . . ?
C14 C15 C16 C17 -0.2(6) . . . . ?
C1 N1 C11 O1 179.7(4) . . . . ?
N2 N1 C11 O1 -3.5(5) . . . . ?
C1 N1 C11 C10 -0.6(5) . . . . ?
N2 N1 C11 C10 176.2(3) . . . . ?
C9 C10 C11 O1 1.2(5) . . . . ?
C12 C10 C11 O1 179.7(4) . . . . ?
C9 C10 C11 N1 -178.5(3) . . . . ?
C12 C10 C11 N1 0.0(4) . . . . ?
C10 C12 C2 C3 -179.0(3) . . . . ?
C6 C12 C2 C3 0.2(5) . . . . ?
C10 C12 C2 C1 -0.7(4) . . . . ?
C6 C12 C2 C1 178.5(3) . . . . ?
O2 C1 C2 C3 -1.8(5) . . . . ?
N1 C1 C2 C3 178.5(3) . . . . ?
O2 C1 C2 C12 179.9(3) . . . . ?
N1 C1 C2 C12 0.2(4) . . . . ?
C6 C7 C8 C9 0.9(6) . . . . ?
C12 C10 C9 C8 1.0(5) . . . . ?
C11 C10 C9 C8 179.4(3) . . . . ?
C7 C8 C9 C10 -1.3(6) . . . . ?
C24 C22 C21 C20 -1.5(5) . . . . ?
C23 C22 C21 C20 178.3(3) . . . . ?
C8 C7 C6 C5 -179.1(4) . . . . ?
C8 C7 C6 C12 0.0(5) . . . . ?
C4 C5 C6 C7 179.2(3) . . . . ?
C4 C5 C6 C12 0.1(6) . . . . ?
C10 C12 C6 C7 -0.3(4) . . . . ?
C2 C12 C6 C7 -179.6(3) . . . . ?
C10 C12 C6 C5 178.8(3) . . . . ?
C2 C12 C6 C5 -0.5(5) . . . . ?
C24 C18 C19 C20 0.7(5) . . . . ?
C17 C18 C19 C20 179.2(4) . . . . ?
C12 C2 C3 C4 0.4(5) . . . . ?
C1 C2 C3 C4 -177.9(3) . . . . ?
C15 C16 C17 C18 0.3(6) . . . . ?
C19 C18 C17 C16 -179.0(3) . . . . ?
C24 C18 C17 C16 -0.5(5) . . . . ?
C6 C5 C4 C3 0.5(6) . . . . ?
C2 C3 C4 C5 -0.8(6) . . . . ?
C18 C19 C20 C21 -1.1(6) . . . . ?
C22 C21 C20 C19 1.5(6) . . . . ?
